data_9013097
loop_
_publ_author_name
'Takeuchi, Y.'
'Yamanaka, T.'
'Haga, N.'
'Hirano, M.'

_publ_section_title
;
 High-temperature crystallography of olivines and spinels
 T = 950 degree C
;
_journal_name_full 'Materials Science of the Earth's Interior, edited by Sunagawa'
_journal_page_first 191
_journal_page_last 231
_journal_volume 1984
_journal_year 1984
_chemical_formula_sum 'Mg2 O4 Si'
_chemical_name_mineral Forsterite
_space_group_IT_number 62
_symmetry_space_group_name_Hall '-P 2c 2ab'
_symmetry_space_group_name_H-M 'P b n m'
_cell_angle_alpha 90
_cell_angle_beta 90
_cell_angle_gamma 90
_cell_length_a 4.789
_cell_length_b 10.321
_cell_length_c 6.045
_cell_formula_units_Z 4
_cell_volume 298.788
_database_code_amcsd 0014397
_diffrn_ambient_temperature 1223.15
_exptl_crystal_density_diffrn 3.128
_cod_original_formula_sum 'Mg2 Si O4'
_cod_database_code 9013097

loop_
_space_group_symop_operation_xyz
x,y,z
x,y,1/2-z
-x,-y,1/2+z
1/2+x,1/2-y,1/2+z
1/2-x,1/2+y,1/2-z
1/2-x,1/2+y,z
1/2+x,1/2-y,-z
-x,-y,-z

loop_
_atom_site_aniso_label
_atom_site_aniso_U_11
_atom_site_aniso_U_22
_atom_site_aniso_U_33
_atom_site_aniso_U_12
_atom_site_aniso_U_13
_atom_site_aniso_U_23
Mg1 0.02266 0.02968 0.02388 -0.00075 -0.00279 -0.00474
Mg2 0.02556 0.02051 0.02888 0.00125 0.00000 0.00000
Si 0.01371 0.01711 0.01962 0.00050 0.00000 0.00000
O1 0.01638 0.02536 0.02795 0.00125 0.00000 0.00000
O2 0.02266 0.01565 0.02721 -0.00025 0.00000 0.00000
O3 0.02161 0.02536 0.02462 0.00050 -0.00059 0.00537

loop_
_atom_site_label
_atom_site_fract_x
_atom_site_fract_y
_atom_site_fract_z
_atom_site_U_iso_or_equiv
Mg1 0.00000 0.00000 0.00000 0.02533
Mg2 0.99260 0.27910 0.25000 0.02495
Si 0.42680 0.09419 0.25000 0.01684
O1 0.76400 0.09140 0.25000 0.02330
O2 0.22160 0.44900 0.25000 0.02191
O3 0.28130 0.16300 0.03550 0.02394

loop_
_cod_related_entry_id
_cod_related_entry_database
_cod_related_entry_code
1 AMCSD 0014397
